data_4029246
loop_
_publ_author_name
'Hong, Xiaohu'
'Wang, Hao'
'Qian, Guangyin'
'Tan, Qitao'
'Xu, Bin'

_publ_section_title
;
 Rhodium-catalyzed direct C-h bond cyanation of arenes with isocyanide.
;
_journal_issue 7
_journal_name_full 'The Journal of organic chemistry'
_journal_page_first 3228
_journal_page_last 3237
_journal_paper_doi 10.1021/jo500087g
_journal_volume 79
_journal_year 2014
_chemical_formula_sum 'C19 H15 N3 O2'
_chemical_formula_weight 317.34
_chemical_name_systematic
;
 ?
;
_space_group_IT_number 14
_symmetry_space_group_name_Hall '-P 2ybc'
_symmetry_space_group_name_H-M 'P 1 21/c 1'
_atom_sites_solution_hydrogens geom
_atom_sites_solution_primary direct
_atom_sites_solution_secondary difmap
_audit_creation_method SHELXL-97
_cell_angle_alpha 90.00
_cell_angle_beta 103.505(5)
_cell_angle_gamma 90.00
_cell_formula_units_Z 8
_cell_length_a 18.255(8)
_cell_length_b 12.344(5)
_cell_length_c 14.056(6)
_cell_measurement_temperature 293(2)
_cell_volume 3080(2)
_computing_structure_refinement 'SHELXL-97 (Sheldrick, 1997)'
_diffrn_ambient_temperature 293(2)
_diffrn_measured_fraction_theta_full 0.978
_diffrn_measured_fraction_theta_max 0.978
_diffrn_radiation_monochromator graphite
_diffrn_radiation_source 'fine-focus sealed tube'
_diffrn_radiation_type MoK\a
_diffrn_radiation_wavelength 0.71073
_diffrn_reflns_av_R_equivalents 0.0351
_diffrn_reflns_av_sigmaI/netI 0.0475
_diffrn_reflns_limit_h_max 23
_diffrn_reflns_limit_h_min -23
_diffrn_reflns_limit_k_max 7
_diffrn_reflns_limit_k_min -15
_diffrn_reflns_limit_l_max 18
_diffrn_reflns_limit_l_min -17
_diffrn_reflns_number 17452
_diffrn_reflns_theta_full 27.62
_diffrn_reflns_theta_max 27.62
_diffrn_reflns_theta_min 2.01
_exptl_absorpt_coefficient_mu 0.091
_exptl_crystal_density_diffrn 1.369
_exptl_crystal_density_method 'not measured'
_exptl_crystal_F_000 1328
_refine_diff_density_max 0.278
_refine_diff_density_min -0.209
_refine_diff_density_rms 0.071
_refine_ls_extinction_coef 0.0011(3)
_refine_ls_extinction_expression Fc^*^=kFc[1+0.001xFc^2^\l^3^/sin(2\q)]^-1/4^
_refine_ls_extinction_method SHELXL
_refine_ls_goodness_of_fit_ref 1.070
_refine_ls_hydrogen_treatment mixed
_refine_ls_matrix_type full
_refine_ls_number_parameters 434
_refine_ls_number_reflns 7003
_refine_ls_number_restraints 0
_refine_ls_restrained_S_all 1.070
_refine_ls_R_factor_all 0.1367
_refine_ls_R_factor_gt 0.0812
_refine_ls_shift/su_max 0.000
_refine_ls_shift/su_mean 0.000
_refine_ls_structure_factor_coef Fsqd
_refine_ls_weighting_details 'calc w=1/[\s^2^(Fo^2^)+(0.0575P)^2^+1.5833P] where P=(Fo^2^+2Fc^2^)/3'
_refine_ls_weighting_scheme calc
_refine_ls_wR_factor_gt 0.1700
_refine_ls_wR_factor_ref 0.1966
_reflns_number_gt 4051
_reflns_number_total 7003
_reflns_threshold_expression >2sigma(I)
_cod_data_source_file jo500087g_si_002.cif
_cod_data_source_block a
_cod_depositor_comments
;Adding full bibliography for
 ./tmp-cod-update-bibliographies-12971/cifs/4029246.cif.
;
_cod_original_sg_symbol_H-M P21/c
_cod_database_code 4029246

loop_
_symmetry_equiv_pos_as_xyz
'x, y, z'
'-x, y+1/2, -z+1/2'
'-x, -y, -z'
'x, -y-1/2, z-1/2'

loop_
_atom_site_label
_atom_site_type_symbol
_atom_site_fract_x
_atom_site_fract_y
_atom_site_fract_z
_atom_site_U_iso_or_equiv
_atom_site_adp_type
_atom_site_occupancy
_atom_site_symmetry_multiplicity
_atom_site_calc_flag
_atom_site_refinement_flags
C66 C 0.59432(15) 0.5164(2) 0.1212(2) 0.0495(7) Uani 1 1 d .
H66 H 0.5955 0.4413 0.1257 0.059 Uiso 1 1 calc R
O11 O -0.22034(11) 0.53311(17) 0.39696(18) 0.0648(6) Uani 1 1 d .
C17 C -0.29245(15) 0.5817(3) 0.3865(2) 0.0601(9) Uani 1 1 d .
H17A H -0.3277 0.5283 0.3977 0.090 Uiso 1 1 calc R
H17B H -0.3091 0.6105 0.3216 0.090 Uiso 1 1 calc R
H17C H -0.2892 0.6392 0.4333 0.090 Uiso 1 1 calc R
O31 O 0.42738(10) 0.51899(16) 0.38367(16) 0.0581(6) Uani 1 1 d .
O61 O 0.71691(11) 0.74464(16) 0.09686(17) 0.0595(6) Uani 1 1 d .
C67 C 0.78538(15) 0.6926(3) 0.0923(2) 0.0585(9) Uani 1 1 d .
H67A H 0.8222 0.7462 0.0865 0.088 Uiso 1 1 calc R
H67B H 0.7767 0.6454 0.0364 0.088 Uiso 1 1 calc R
H67C H 0.8034 0.6509 0.1507 0.088 Uiso 1 1 calc R
C37 C 0.49673(15) 0.5714(3) 0.3822(3) 0.0640(9) Uani 1 1 d .
H37A H 0.5344 0.5179 0.3797 0.096 Uiso 1 1 calc R
H37B H 0.5127 0.6145 0.4402 0.096 Uiso 1 1 calc R
H37C H 0.4898 0.6172 0.3255 0.096 Uiso 1 1 calc R
O41 O 0.06954(10) 0.76308(17) 0.11241(16) 0.0597(6) Uani 1 1 d .
C47 C -0.00098(15) 0.7118(3) 0.1091(3) 0.0636(9) Uani 1 1 d .
H47A H -0.0390 0.7660 0.1073 0.095 Uiso 1 1 calc R
H47B H 0.0031 0.6675 0.1662 0.095 Uiso 1 1 calc R
H47C H -0.0145 0.6675 0.0516 0.095 Uiso 1 1 calc R
C48 C 0.33256(15) 0.7639(2) 0.1524(2) 0.0453(7) Uani 1 1 d .
C38 C 0.16629(15) 0.5162(2) 0.3563(2) 0.0485(7) Uani 1 1 d .
N41 N 0.38046(14) 0.8258(2) 0.1686(2) 0.0638(8) Uani 1 1 d .
N31 N 0.11921(14) 0.4519(2) 0.3428(2) 0.0689(8) Uani 1 1 d .
N21 N 0.09991(12) 0.70954(18) 0.37347(16) 0.0435(6) Uani 1 1 d .
C31 C 0.23261(14) 0.6967(2) 0.38155(19) 0.0389(6) Uani 1 1 d .
C35 C 0.29857(14) 0.5274(2) 0.3743(2) 0.0445(7) Uani 1 1 d .
H35 H 0.2973 0.4525 0.3672 0.053 Uiso 1 1 calc R
C34 C 0.36643(15) 0.5820(2) 0.3870(2) 0.0441(7) Uani 1 1 d .
C21 C 0.03552(14) 0.7670(2) 0.35797(19) 0.0405(6) Uani 1 1 d .
C11 C -0.03383(14) 0.7079(2) 0.3640(2) 0.0409(6) Uani 1 1 d .
C36 C 0.23271(14) 0.5835(2) 0.37201(19) 0.0398(6) Uani 1 1 d .
C24 C 0.16271(15) 0.7611(2) 0.36991(19) 0.0409(6) Uani 1 1 d .
C32 C 0.30209(15) 0.7473(2) 0.3979(2) 0.0492(7) Uani 1 1 d .
H32 H 0.3042 0.8219 0.4070 0.059 Uiso 1 1 calc R
C23 C 0.10511(17) 0.9230(3) 0.3376(3) 0.0598(9) Uani 1 1 d .
H24 H 0.1065 0.9969 0.3254 0.072 Uiso 1 1 calc R
C14 C -0.16175(15) 0.5954(2) 0.3839(2) 0.0485(7) Uani 1 1 d .
C16 C -0.10323(15) 0.7580(2) 0.3470(2) 0.0476(7) Uani 1 1 d .
H16 H -0.1072 0.8303 0.3281 0.057 Uiso 1 1 calc R
N22 N 0.16964(13) 0.86803(19) 0.35464(19) 0.0514(6) Uani 1 1 d .
C22 C 0.03662(16) 0.8768(2) 0.3370(2) 0.0535(8) Uani 1 1 d .
H22 H -0.0074 0.9176 0.3230 0.064 Uiso 1 1 calc R
C33 C 0.36818(15) 0.6923(2) 0.4013(2) 0.0493(7) Uani 1 1 d .
H33 H 0.4137 0.7295 0.4133 0.059 Uiso 1 1 calc R
C13 C -0.09283(16) 0.5443(3) 0.3996(3) 0.0610(9) Uani 1 1 d .
H13 H -0.0891 0.4715 0.4172 0.073 Uiso 1 1 calc R
C12 C -0.02981(16) 0.5987(2) 0.3896(2) 0.0561(8) Uani 1 1 d .
H12 H 0.0161 0.5625 0.4000 0.067 Uiso 1 1 calc R
C15 C -0.16737(15) 0.7031(2) 0.3575(2) 0.0477(7) Uani 1 1 d .
H15 H -0.2135 0.7386 0.3468 0.057 Uiso 1 1 calc R
N52 N 0.39645(11) 0.56986(18) 0.12276(16) 0.0396(5) Uani 1 1 d .
C41 C 0.26501(14) 0.5840(2) 0.12417(19) 0.0391(6) Uani 1 1 d .
C54 C 0.45944(14) 0.5111(2) 0.13285(19) 0.0382(6) Uani 1 1 d .
C44 C 0.13087(14) 0.7000(2) 0.1147(2) 0.0436(7) Uani 1 1 d .
C45 C 0.19832(15) 0.7541(2) 0.1275(2) 0.0461(7) Uani 1 1 d .
H45 H 0.1992 0.8292 0.1329 0.055 Uiso 1 1 calc R
C61 C 0.52797(14) 0.5692(2) 0.12339(19) 0.0395(6) Uani 1 1 d .
N51 N 0.32767(13) 0.4125(2) 0.14657(18) 0.0511(6) Uani 1 1 d .
C51 C 0.33407(14) 0.5192(2) 0.13169(19) 0.0394(6) Uani 1 1 d .
C46 C 0.26493(14) 0.6981(2) 0.13254(19) 0.0383(6) Uani 1 1 d .
C63 C 0.59209(15) 0.7371(2) 0.1081(2) 0.0516(8) Uani 1 1 d .
H63 H 0.5914 0.8123 0.1043 0.062 Uiso 1 1 calc R
C53 C 0.45907(16) 0.4014(2) 0.1524(2) 0.0507(8) Uani 1 1 d .
H53 H 0.5028 0.3601 0.1621 0.061 Uiso 1 1 calc R
C64 C 0.65718(14) 0.6815(2) 0.1053(2) 0.0425(7) Uani 1 1 d .
C43 C 0.12938(15) 0.5888(2) 0.1052(2) 0.0469(7) Uani 1 1 d .
H43 H 0.0840 0.5516 0.0955 0.056 Uiso 1 1 calc R
C42 C 0.19554(15) 0.5333(2) 0.1100(2) 0.0462(7) Uani 1 1 d .
H42 H 0.1935 0.4583 0.1034 0.055 Uiso 1 1 calc R
C65 C 0.65901(15) 0.5701(2) 0.1127(2) 0.0477(7) Uani 1 1 d .
H65 H 0.7028 0.5318 0.1119 0.057 Uiso 1 1 calc R
C62 C 0.52839(15) 0.6823(2) 0.1166(2) 0.0465(7) Uani 1 1 d .
H62 H 0.4849 0.7210 0.1179 0.056 Uiso 1 1 calc R
C52 C 0.39140(17) 0.3562(3) 0.1566(2) 0.0564(8) Uani 1 1 d .
H52 H 0.3898 0.2819 0.1671 0.068 Uiso 1 1 calc R

loop_
_atom_site_aniso_label
_atom_site_aniso_U_11
_atom_site_aniso_U_22
_atom_site_aniso_U_33
_atom_site_aniso_U_23
_atom_site_aniso_U_13
_atom_site_aniso_U_12
C66 0.0425(16) 0.0355(15) 0.072(2) -0.0013(15) 0.0173(14) 0.0032(13)
O11 0.0396(11) 0.0504(13) 0.1063(19) 0.0063(13) 0.0210(11) 0.0002(10)
C17 0.0387(17) 0.067(2) 0.077(2) -0.0010(19) 0.0179(15) 0.0020(15)
O31 0.0340(10) 0.0533(13) 0.0888(16) 0.0022(12) 0.0181(10) 0.0004(10)
O61 0.0412(11) 0.0518(13) 0.0900(17) 0.0076(12) 0.0244(11) -0.0019(10)
C67 0.0380(16) 0.068(2) 0.072(2) -0.0052(18) 0.0174(15) -0.0025(15)
C37 0.0316(16) 0.077(2) 0.082(2) -0.009(2) 0.0109(15) -0.0062(15)
O41 0.0366(11) 0.0583(14) 0.0863(17) 0.0048(12) 0.0184(11) 0.0067(10)
C47 0.0346(16) 0.080(2) 0.080(2) -0.001(2) 0.0193(15) -0.0005(16)
C48 0.0374(15) 0.0420(16) 0.0562(19) -0.0035(14) 0.0104(13) 0.0034(13)
C38 0.0374(15) 0.0507(18) 0.0577(19) -0.0061(15) 0.0117(13) -0.0014(14)
N41 0.0386(14) 0.0532(17) 0.099(2) -0.0158(16) 0.0147(14) -0.0047(13)
N31 0.0464(15) 0.0548(17) 0.106(2) -0.0223(17) 0.0186(15) -0.0108(14)
N21 0.0394(13) 0.0415(13) 0.0504(15) -0.0003(11) 0.0121(11) 0.0012(11)
C31 0.0347(14) 0.0446(16) 0.0376(15) 0.0019(13) 0.0088(11) -0.0020(12)
C35 0.0375(15) 0.0410(16) 0.0559(18) 0.0002(14) 0.0128(13) -0.0042(12)
C34 0.0373(15) 0.0504(18) 0.0457(17) 0.0041(14) 0.0121(12) 0.0018(13)
C21 0.0360(15) 0.0445(16) 0.0397(16) -0.0035(13) 0.0064(12) -0.0017(12)
C11 0.0376(14) 0.0405(16) 0.0445(17) -0.0018(13) 0.0094(12) 0.0020(12)
C36 0.0372(14) 0.0457(16) 0.0368(15) 0.0007(13) 0.0092(12) -0.0058(12)
C24 0.0421(15) 0.0404(16) 0.0406(16) -0.0040(13) 0.0106(12) -0.0023(12)
C32 0.0436(16) 0.0410(16) 0.064(2) -0.0004(15) 0.0145(14) -0.0073(13)
C23 0.0470(18) 0.0381(17) 0.092(3) 0.0026(17) 0.0119(17) -0.0002(14)
C14 0.0384(16) 0.0504(18) 0.0570(19) -0.0036(15) 0.0120(14) -0.0021(14)
C16 0.0420(16) 0.0429(17) 0.0561(19) 0.0068(14) 0.0079(13) 0.0032(13)
N22 0.0453(14) 0.0385(14) 0.0704(18) -0.0005(13) 0.0135(12) -0.0031(11)
C22 0.0445(17) 0.0381(16) 0.077(2) -0.0001(16) 0.0125(15) 0.0049(13)
C33 0.0347(15) 0.0511(18) 0.062(2) 0.0023(16) 0.0109(13) -0.0095(14)
C13 0.0445(18) 0.0422(18) 0.099(3) 0.0062(18) 0.0212(17) 0.0049(14)
C12 0.0423(17) 0.0458(18) 0.083(2) 0.0027(17) 0.0197(16) 0.0042(14)
C15 0.0387(15) 0.0479(17) 0.0569(19) 0.0043(15) 0.0117(13) 0.0102(13)
N52 0.0360(12) 0.0372(12) 0.0467(14) -0.0015(11) 0.0120(10) 0.0005(10)
C41 0.0376(14) 0.0411(16) 0.0398(15) -0.0016(13) 0.0113(12) -0.0013(12)
C54 0.0369(14) 0.0391(15) 0.0388(15) -0.0012(12) 0.0093(11) 0.0052(12)
C44 0.0327(14) 0.0501(18) 0.0480(17) 0.0028(14) 0.0091(12) 0.0062(13)
C45 0.0391(15) 0.0452(17) 0.0550(18) 0.0030(14) 0.0127(13) 0.0034(13)
C61 0.0372(14) 0.0376(15) 0.0432(16) -0.0021(13) 0.0086(12) 0.0014(12)
N51 0.0431(14) 0.0446(15) 0.0648(17) 0.0010(13) 0.0109(12) -0.0028(12)
C51 0.0397(15) 0.0378(15) 0.0411(16) -0.0031(13) 0.0101(12) -0.0021(12)
C46 0.0336(14) 0.0427(16) 0.0381(15) -0.0014(13) 0.0073(11) -0.0010(12)
C63 0.0433(16) 0.0392(16) 0.074(2) 0.0042(16) 0.0170(15) 0.0010(13)
C53 0.0425(16) 0.0370(16) 0.070(2) 0.0034(15) 0.0086(15) 0.0063(13)
C64 0.0363(14) 0.0426(16) 0.0489(17) 0.0028(14) 0.0106(12) 0.0000(13)
C43 0.0346(15) 0.0539(19) 0.0522(18) -0.0018(15) 0.0104(13) -0.0058(13)
C42 0.0394(15) 0.0457(17) 0.0546(18) -0.0044(14) 0.0131(13) -0.0039(13)
C65 0.0378(15) 0.0440(17) 0.062(2) -0.0022(15) 0.0132(14) 0.0079(13)
C62 0.0376(15) 0.0382(16) 0.065(2) 0.0034(15) 0.0154(14) 0.0071(13)
C52 0.0520(18) 0.0385(17) 0.077(2) 0.0044(16) 0.0124(16) -0.0006(14)

loop_
_atom_type_symbol
_atom_type_description
_atom_type_scat_dispersion_real
_atom_type_scat_dispersion_imag
_atom_type_scat_source
C C 0.0033 0.0000 'International Tables Vol C Tables 4.2.6.8 and 6.1.1.4'
H H 0.0000 0.0000 'International Tables Vol C Tables 4.2.6.8 and 6.1.1.4'
N N 0.0061 0.0000 'International Tables Vol C Tables 4.2.6.8 and 6.1.1.4'
O O 0.0106 0.0000 'International Tables Vol C Tables 4.2.6.8 and 6.1.1.4'

loop_
_geom_angle_atom_site_label_1
_geom_angle_atom_site_label_2
_geom_angle_atom_site_label_3
_geom_angle
C61 C66 C65 123.2(3)
C61 C66 H66 118.4
C65 C66 H66 118.4
C14 O11 C17 119.0(2)
O11 C17 H17A 109.5
O11 C17 H17B 109.5
H17A C17 H17B 109.5
O11 C17 H17C 109.5
H17A C17 H17C 109.5
H17B C17 H17C 109.5
C34 O31 C37 118.3(2)
C64 O61 C67 118.3(2)
O61 C67 H67A 109.5
O61 C67 H67B 109.5
H67A C67 H67B 109.5
O61 C67 H67C 109.5
H67A C67 H67C 109.5
H67B C67 H67C 109.5
O31 C37 H37A 109.5
O31 C37 H37B 109.5
H37A C37 H37B 109.5
O31 C37 H37C 109.5
H37A C37 H37C 109.5
H37B C37 H37C 109.5
C44 O41 C47 118.7(2)
O41 C47 H47A 109.5
O41 C47 H47B 109.5
H47A C47 H47B 109.5
O41 C47 H47C 109.5
H47A C47 H47C 109.5
H47B C47 H47C 109.5
N41 C48 C46 172.0(3)
N31 C38 C36 171.4(3)
C24 N21 C21 118.2(2)
C32 C31 C36 116.3(2)
C32 C31 C24 120.6(3)
C36 C31 C24 123.0(2)
C36 C35 C34 120.4(3)
C36 C35 H35 119.8
C34 C35 H35 119.8
O31 C34 C33 125.2(2)
O31 C34 C35 115.4(3)
C33 C34 C35 119.4(3)
N21 C21 C22 119.6(2)
N21 C21 C11 117.2(2)
C22 C21 C11 123.2(2)
C16 C11 C12 118.0(3)
C16 C11 C21 122.2(3)
C12 C11 C21 119.8(2)
C35 C36 C31 121.2(2)
C35 C36 C38 114.3(3)
C31 C36 C38 124.6(2)
N21 C24 N22 126.3(3)
N21 C24 C31 118.0(2)
N22 C24 C31 115.7(2)
C33 C32 C31 123.1(3)
C33 C32 H32 118.5
C31 C32 H32 118.5
N22 C23 C22 123.8(3)
N22 C23 H24 118.1
C22 C23 H24 118.1
O11 C14 C13 115.9(3)
O11 C14 C15 124.7(3)
C13 C14 C15 119.5(3)
C11 C16 C15 121.7(3)
C11 C16 H16 119.1
C15 C16 H16 119.1
C23 N22 C24 114.6(2)
C23 C22 C21 117.5(3)
C23 C22 H22 121.2
C21 C22 H22 121.2
C32 C33 C34 119.5(3)
C32 C33 H33 120.2
C34 C33 H33 120.2
C12 C13 C14 121.2(3)
C12 C13 H13 119.4
C14 C13 H13 119.4
C13 C12 C11 120.5(3)
C13 C12 H12 119.8
C11 C12 H12 119.8
C14 C15 C16 119.2(3)
C14 C15 H15 120.4
C16 C15 H15 120.4
C51 N52 C54 117.9(2)
C42 C41 C46 116.3(2)
C42 C41 C51 120.2(2)
C46 C41 C51 123.5(2)
N52 C54 C53 120.5(2)
N52 C54 C61 116.9(2)
C53 C54 C61 122.5(2)
O41 C44 C45 115.6(3)
O41 C44 C43 124.8(3)
C45 C44 C43 119.5(3)
C44 C45 C46 120.8(3)
C44 C45 H45 119.6
C46 C45 H45 119.6
C66 C61 C62 116.7(2)
C66 C61 C54 122.7(2)
C62 C61 C54 120.6(2)
C52 N51 C51 115.0(2)
N52 C51 N51 125.7(2)
N52 C51 C41 118.3(2)
N51 C51 C41 116.0(2)
C45 C46 C41 120.7(2)
C45 C46 C48 115.3(2)
C41 C46 C48 123.9(2)
C62 C63 C64 120.6(3)
C62 C63 H63 119.7
C64 C63 H63 119.7
C52 C53 C54 117.0(3)
C52 C53 H53 121.5
C54 C53 H53 121.5
O61 C64 C65 124.7(2)
O61 C64 C63 115.4(2)
C65 C64 C63 120.0(3)
C42 C43 C44 119.6(3)
C42 C43 H43 120.2
C44 C43 H43 120.2
C43 C42 C41 123.0(3)
C43 C42 H42 118.5
C41 C42 H42 118.5
C64 C65 C66 118.5(3)
C64 C65 H65 120.7
C66 C65 H65 120.7
C63 C62 C61 121.0(3)
C63 C62 H62 119.5
C61 C62 H62 119.5
N51 C52 C53 123.8(3)
N51 C52 H52 118.1
C53 C52 H52 118.1

loop_
_geom_bond_atom_site_label_1
_geom_bond_atom_site_label_2
_geom_bond_distance
C66 C61 1.382(3)
C66 C65 1.383(4)
C66 H66 0.9300
O11 C14 1.364(3)
O11 C17 1.423(3)
C17 H17A 0.9600
C17 H17B 0.9600
C17 H17C 0.9600
O31 C34 1.368(3)
O31 C37 1.426(3)
O61 C64 1.368(3)
O61 C67 1.420(3)
C67 H67A 0.9600
C67 H67B 0.9600
C67 H67C 0.9600
C37 H37A 0.9600
C37 H37B 0.9600
C37 H37C 0.9600
O41 C44 1.358(3)
O41 C47 1.425(3)
C47 H47A 0.9600
C47 H47B 0.9600
C47 H47C 0.9600
C48 N41 1.143(3)
C48 C46 1.449(4)
C38 N31 1.153(3)
C38 C36 1.443(4)
N21 C24 1.322(3)
N21 C21 1.346(3)
C31 C32 1.384(3)
C31 C36 1.404(4)
C31 C24 1.480(4)
C35 C36 1.381(4)
C35 C34 1.385(4)
C35 H35 0.9300
C34 C33 1.375(4)
C21 C22 1.389(4)
C21 C11 1.481(4)
C11 C16 1.379(4)
C11 C12 1.393(4)
C24 N22 1.348(3)
C32 C33 1.375(4)
C32 H32 0.9300
C23 N22 1.332(4)
C23 C22 1.372(4)
C23 H24 0.9300
C14 C13 1.378(4)
C14 C15 1.378(4)
C16 C15 1.390(4)
C16 H16 0.9300
C22 H22 0.9300
C33 H33 0.9300
C13 C12 1.367(4)
C13 H13 0.9300
C12 H12 0.9300
C15 H15 0.9300
N52 C51 1.331(3)
N52 C54 1.339(3)
C41 C42 1.386(3)
C41 C46 1.414(4)
C41 C51 1.476(3)
C54 C53 1.382(4)
C54 C61 1.474(3)
C44 C45 1.375(4)
C44 C43 1.378(4)
C45 C46 1.386(3)
C45 H45 0.9300
C61 C62 1.400(4)
N51 C52 1.335(4)
N51 C51 1.342(3)
C63 C62 1.374(4)
C63 C64 1.380(4)
C63 H63 0.9300
C53 C52 1.370(4)
C53 H53 0.9300
C64 C65 1.379(4)
C43 C42 1.377(4)
C43 H43 0.9300
C42 H42 0.9300
C65 H65 0.9300
C62 H62 0.9300
C52 H52 0.9300
